data_1562443
loop_
_publ_author_name
'Bisht, Kamal Kumar'
'Rachuri, Yadagiri'
'Parmar, Bhavesh'
'Suresh, Eringathodi'

_publ_section_title
;
 Mixed ligand coordination polymers with flexible bis-imidazole linker and
 angular sulfonyldibenzoate: Crystal structure, photoluminescence and
 photocatalytic activity
;
_journal_name_full 'Journal of Solid State Chemistry'
_journal_page_first 43
_journal_page_last 51
_journal_paper_doi 10.1016/j.jssc.2014.02.007
_journal_volume 213
_journal_year 2014
_chemical_formula_moiety 'C45 H36 Co2 N4 O12 S2, 3(C4 H8 O2)'
_chemical_formula_sum 'C57 H60 Co2 N4 O18 S2'
_chemical_formula_weight 1271.07
_space_group_IT_number 14
_space_group_name_Hall '-P 2ybc'
_space_group_name_H-M_alt 'P 1 21/c 1'
_symmetry_cell_setting monoclinic
_symmetry_space_group_name_H-M 'P 1 21/c 1'
_atom_sites_solution_hydrogens geom
_atom_sites_solution_primary direct
_atom_sites_solution_secondary difmap
_audit_creation_method SHELXL-97
_cell_angle_alpha 90.00
_cell_angle_beta 104.719(2)
_cell_angle_gamma 90.00
_cell_formula_units_Z 4
_cell_length_a 12.4427(14)
_cell_length_b 23.401(3)
_cell_length_c 20.867(2)
_cell_measurement_reflns_used 3470
_cell_measurement_temperature 150(2)
_cell_measurement_theta_max 26.11
_cell_measurement_theta_min 2.20
_cell_volume 5876.5(12)
_computing_cell_refinement 'BRUKER SMART'
_computing_data_collection 'BRUKER SMART'
_computing_data_reduction 'BRUKER SAINT'
_computing_molecular_graphics ORTEP
_computing_structure_refinement 'SHELXL-97 (Sheldrick, 1997)'
_computing_structure_solution 'SHELXS-97 (Sheldrick, 1990)'
_diffrn_ambient_temperature 150(2)
_diffrn_measured_fraction_theta_full 0.994
_diffrn_measured_fraction_theta_max 0.994
_diffrn_measurement_device_type 'BRUKER SMART APEX CCD DIFFRACTOMETER'
_diffrn_measurement_method 'OMEGA-PHI SCAN'
_diffrn_radiation_monochromator graphite
_diffrn_radiation_source 'fine-focus sealed tube'
_diffrn_radiation_type MoK\a
_diffrn_radiation_wavelength 0.71073
_diffrn_reflns_av_R_equivalents 0.0696
_diffrn_reflns_av_sigmaI/netI 0.0959
_diffrn_reflns_limit_h_max 15
_diffrn_reflns_limit_h_min -15
_diffrn_reflns_limit_k_max 29
_diffrn_reflns_limit_k_min -28
_diffrn_reflns_limit_l_max 22
_diffrn_reflns_limit_l_min -26
_diffrn_reflns_number 33911
_diffrn_reflns_theta_full 27.00
_diffrn_reflns_theta_max 27.00
_diffrn_reflns_theta_min 1.69
_exptl_absorpt_coefficient_mu 0.711
_exptl_absorpt_correction_T_max 0.9790
_exptl_absorpt_correction_T_min 0.9196
_exptl_absorpt_correction_type multi-scan
_exptl_absorpt_process_details 'BRUKER SADABS'
_exptl_crystal_colour PINK
_exptl_crystal_density_diffrn 1.437
_exptl_crystal_density_method 'not measured'
_exptl_crystal_description PLATES
_exptl_crystal_F_000 2640
_exptl_crystal_size_max 0.12
_exptl_crystal_size_mid 0.06
_exptl_crystal_size_min 0.03
_refine_diff_density_max 0.761
_refine_diff_density_min -0.475
_refine_diff_density_rms 0.100
_refine_ls_extinction_method none
_refine_ls_goodness_of_fit_ref 1.100
_refine_ls_hydrogen_treatment constr
_refine_ls_matrix_type full
_refine_ls_number_parameters 751
_refine_ls_number_reflns 12750
_refine_ls_number_restraints 0
_refine_ls_restrained_S_all 1.100
_refine_ls_R_factor_all 0.1204
_refine_ls_R_factor_gt 0.0762
_refine_ls_shift/su_max 0.001
_refine_ls_shift/su_mean 0.000
_refine_ls_structure_factor_coef Fsqd
_refine_ls_weighting_details 'calc w=1/[\s^2^(Fo^2^)+(0.0545P)^2^+2.9985P] where P=(Fo^2^+2Fc^2^)/3'
_refine_ls_weighting_scheme calc
_refine_ls_wR_factor_gt 0.1401
_refine_ls_wR_factor_ref 0.1552
_reflns_number_gt 8441
_reflns_number_total 12750
_reflns_threshold_expression >2sigma(I)
_cod_data_source_file JSSC-2014-213-43.cif
_cod_data_source_block ycp28_CoSdbBitmb
_cod_depositor_comments
;
The following automatic conversions were performed:

data item '_exptl_absorpt_correction_type' value 'MULTI-SCAN' was
changed to 'multi-scan' in accordance with the built-in table derived
from the CIF Core dictionary named 'cif_core.dic' version 2.4.5 last
updated on 2014-11-21.

data item '_refine_ls_hydrogen_treatment' value 'CONSTR' was changed
to 'constr' in accordance with the built-in table derived from the
CIF Core dictionary named 'cif_core.dic' version 2.4.5 last updated
on 2014-11-21.

data item '_symmetry_cell_setting' value 'MONOCLINIC' was changed to
'monoclinic' in accordance with the built-in table derived from the
CIF Core dictionary named 'cif_core.dic' version 2.4.5 last updated
on 2014-11-21.

Automatic conversion script
Id: cif_fix_values 8369 2020-08-20 11:38:08Z andrius 
;
_cod_original_cell_volume 5876.6(11)
_cod_original_sg_symbol_H-M P21/c
_cod_database_code 1562443

loop_
_symmetry_equiv_pos_as_xyz
'x, y, z'
'-x, y+1/2, -z+1/2'
'-x, -y, -z'
'x, -y-1/2, z-1/2'

loop_
_atom_site_label
_atom_site_type_symbol
_atom_site_fract_x
_atom_site_fract_y
_atom_site_fract_z
_atom_site_U_iso_or_equiv
_atom_site_adp_type
_atom_site_occupancy
_atom_site_symmetry_multiplicity
_atom_site_calc_flag
_atom_site_refinement_flags
_atom_site_disorder_assembly
_atom_site_disorder_group
C49 C 0.9209(4) 0.66537(19) 0.1183(2) 0.0284(12) Uani 1 1 d . . .
H49A H 0.9894 0.6498 0.1459 0.034 Uiso 1 1 calc R . .
H49B H 0.8691 0.6341 0.1044 0.034 Uiso 1 1 calc R . .
O14 O 0.9425(3) 0.69198(12) 0.06159(15) 0.0274(8) Uani 1 1 d . . .
C46 C 1.0159(4) 0.73891(19) 0.0817(2) 0.0281(11) Uani 1 1 d . . .
H46A H 1.0298 0.7574 0.0429 0.034 Uiso 1 1 calc R . .
H46B H 1.0863 0.7253 0.1091 0.034 Uiso 1 1 calc R . .
C47 C 0.9653(4) 0.78154(18) 0.1203(2) 0.0265(11) Uani 1 1 d . . .
H47A H 1.0155 0.8136 0.1336 0.032 Uiso 1 1 calc R . .
H47B H 0.8960 0.7960 0.0925 0.032 Uiso 1 1 calc R . .
O13 O 0.9453(3) 0.75526(12) 0.17719(15) 0.0255(7) Uani 1 1 d . . .
C48 C 0.8724(4) 0.70820(19) 0.1577(3) 0.0308(12) Uani 1 1 d . . .
H48A H 0.8014 0.7217 0.1310 0.037 Uiso 1 1 calc R . .
H48B H 0.8598 0.6897 0.1968 0.037 Uiso 1 1 calc R . .
Co1 Co 0.41626(5) 0.71940(2) 0.05537(3) 0.01311(14) Uani 1 1 d . . .
Co2 Co 0.47210(5) 0.72272(2) 0.19867(3) 0.01254(14) Uani 1 1 d . . .
S1 S -0.05713(9) 0.97535(4) 0.11643(5) 0.0136(2) Uani 1 1 d . . .
S2 S 0.94899(9) 0.47006(4) 0.12939(5) 0.0133(2) Uani 1 1 d . . .
N1 N 0.3350(3) 0.69980(14) -0.03927(16) 0.0155(8) Uani 1 1 d . . .
N2 N 0.1919(3) 0.69268(14) -0.12604(16) 0.0154(8) Uani 1 1 d . . .
N3 N -0.3206(3) 0.76794(14) -0.11176(17) 0.0171(8) Uani 1 1 d . . .
N4 N -0.4542(3) 0.76439(14) -0.20353(17) 0.0151(8) Uani 1 1 d . . .
O1 O 0.3608(2) 0.78721(12) 0.17138(14) 0.0215(7) Uani 1 1 d . . .
O2 O 0.3110(3) 0.78641(11) 0.06033(14) 0.0210(7) Uani 1 1 d . . .
O3 O -0.0294(2) 1.00704(11) 0.17729(14) 0.0181(7) Uani 1 1 d . . .
O4 O -0.0885(3) 1.00525(12) 0.05457(14) 0.0206(7) Uani 1 1 d . . .
O5 O -0.4112(3) 0.77909(12) 0.17627(14) 0.0227(7) Uani 1 1 d . . .
O6 O -0.4603(3) 0.77768(12) 0.06569(14) 0.0216(7) Uani 1 1 d . . .
O7 O 0.5728(3) 0.65970(12) 0.17765(14) 0.0212(7) Uani 1 1 d . . .
O8 O 0.5282(3) 0.65446(12) 0.06702(15) 0.0221(7) Uani 1 1 d . . .
O9 O 0.9709(2) 0.43559(11) 0.18855(13) 0.0149(6) Uani 1 1 d . . .
O10 O 0.9290(3) 0.44215(11) 0.06643(14) 0.0186(7) Uani 1 1 d . . .
O11 O 1.3579(3) 0.66408(12) 0.20865(14) 0.0226(7) Uani 1 1 d . . .
O12 O 1.3198(3) 0.66918(12) 0.09863(15) 0.0230(7) Uani 1 1 d . . .
O15 O 0.5100(4) 0.5898(2) 0.4258(2) 0.0675(13) Uani 1 1 d . . .
O16 O 0.3002(3) 0.54020(16) 0.36891(19) 0.0496(11) Uani 1 1 d . . .
O17 O 0.4192(4) 0.42983(18) 0.1004(2) 0.0618(13) Uani 1 1 d . . .
O18 O 0.4690(5) 0.4554(2) 0.2350(2) 0.0842(18) Uani 1 1 d . . .
C1 C 0.3056(4) 0.80485(17) 0.1158(2) 0.0176(9) Uani 1 1 d . . .
C2 C 0.2226(3) 0.85191(16) 0.1161(2) 0.0141(9) Uani 1 1 d . . .
C3 C 0.2111(4) 0.87435(17) 0.1753(2) 0.0202(10) Uani 1 1 d . . .
H3 H 0.2593 0.8629 0.2150 0.024 Uiso 1 1 calc R . .
C4 C 0.1282(4) 0.91385(17) 0.1759(2) 0.0185(10) Uani 1 1 d . . .
H4 H 0.1201 0.9289 0.2156 0.022 Uiso 1 1 calc R . .
C5 C 0.0579(3) 0.93047(16) 0.1162(2) 0.0147(9) Uani 1 1 d . . .
C6 C 0.0709(4) 0.91060(17) 0.0565(2) 0.0173(9) Uani 1 1 d . . .
H6 H 0.0250 0.9234 0.0167 0.021 Uiso 1 1 calc R . .
C7 C 0.1545(4) 0.87087(17) 0.0571(2) 0.0183(10) Uani 1 1 d . . .
H7 H 0.1645 0.8570 0.0172 0.022 Uiso 1 1 calc R . .
C8 C -0.1639(3) 0.92525(16) 0.1185(2) 0.0133(9) Uani 1 1 d . . .
C9 C -0.1620(4) 0.89773(17) 0.1776(2) 0.0151(9) Uani 1 1 d . . .
H9 H -0.1087 0.9069 0.2163 0.018 Uiso 1 1 calc R . .
C10 C -0.2411(4) 0.85635(17) 0.1777(2) 0.0183(10) Uani 1 1 d . . .
H10 H -0.2417 0.8379 0.2171 0.022 Uiso 1 1 calc R . .
C11 C -0.3196(4) 0.84193(17) 0.1199(2) 0.0162(9) Uani 1 1 d . . .
C12 C -0.3205(4) 0.87080(17) 0.0615(2) 0.0177(9) Uani 1 1 d . . .
H12 H -0.3735 0.8618 0.0226 0.021 Uiso 1 1 calc R . .
C13 C -0.2427(4) 0.91302(17) 0.0610(2) 0.0168(9) Uani 1 1 d . . .
H13 H -0.2437 0.9328 0.0223 0.020 Uiso 1 1 calc R . .
C14 C -0.4041(4) 0.79596(17) 0.1209(2) 0.0162(9) Uani 1 1 d . . .
C15 C 0.5814(4) 0.63938(17) 0.1232(2) 0.0158(9) Uani 1 1 d . . .
C16 C 0.6679(4) 0.59342(16) 0.1264(2) 0.0154(9) Uani 1 1 d . . .
C17 C 0.7413(4) 0.57913(17) 0.1856(2) 0.0169(9) Uani 1 1 d . . .
H17 H 0.7337 0.5957 0.2247 0.020 Uiso 1 1 calc R . .
C18 C 0.8262(4) 0.54032(16) 0.1876(2) 0.0169(9) Uani 1 1 d . . .
H18 H 0.8765 0.5314 0.2276 0.020 Uiso 1 1 calc R . .
C19 C 0.8350(3) 0.51502(16) 0.1292(2) 0.0148(9) Uani 1 1 d . . .
C20 C 0.7590(4) 0.52733(18) 0.0693(2) 0.0209(10) Uani 1 1 d . . .
H20 H 0.7640 0.5091 0.0306 0.025 Uiso 1 1 calc R . .
C21 C 0.6760(4) 0.56677(18) 0.0680(2) 0.0213(10) Uani 1 1 d . . .
H21 H 0.6254 0.5756 0.0281 0.026 Uiso 1 1 calc R . .
C22 C 1.0598(3) 0.51916(16) 0.1362(2) 0.0149(9) Uani 1 1 d . . .
C23 C 1.0678(4) 0.54845(17) 0.0796(2) 0.0170(9) Uani 1 1 d . . .
H23 H 1.0193 0.5404 0.0387 0.020 Uiso 1 1 calc R . .
C24 C 1.1485(4) 0.58957(17) 0.0849(2) 0.0182(10) Uani 1 1 d . . .
H24 H 1.1544 0.6094 0.0474 0.022 Uiso 1 1 calc R . .
C25 C 1.2214(4) 0.60179(16) 0.1457(2) 0.0150(9) Uani 1 1 d . . .
C26 C 1.2127(4) 0.57138(17) 0.2016(2) 0.0177(9) Uani 1 1 d . . .
H26 H 1.2615 0.5793 0.2423 0.021 Uiso 1 1 calc R . .
C27 C 1.1325(4) 0.52957(17) 0.1975(2) 0.0161(9) Uani 1 1 d . . .
H27 H 1.1275 0.5090 0.2348 0.019 Uiso 1 1 calc R . .
C28 C 1.3060(4) 0.64822(17) 0.1517(2) 0.0170(9) Uani 1 1 d . . .
C29 C 0.3508(4) 0.65362(17) -0.0768(2) 0.0185(10) Uani 1 1 d . . .
H29 H 0.4123 0.6295 -0.0671 0.022 Uiso 1 1 calc R . .
C30 C 0.2626(4) 0.64888(17) -0.1300(2) 0.0195(10) Uani 1 1 d . . .
H30 H 0.2522 0.6211 -0.1629 0.023 Uiso 1 1 calc R . .
C31 C 0.2377(4) 0.72163(18) -0.0711(2) 0.0176(9) Uani 1 1 d . . .
H31 H 0.2054 0.7534 -0.0567 0.021 Uiso 1 1 calc R . .
C32 C 0.0862(4) 0.70530(18) -0.1753(2) 0.0218(10) Uani 1 1 d . . .
H32A H 0.0408 0.6710 -0.1830 0.026 Uiso 1 1 calc R . .
H32B H 0.1020 0.7159 -0.2169 0.026 Uiso 1 1 calc R . .
C33 C 0.0213(4) 0.75304(17) -0.1535(2) 0.0175(9) Uani 1 1 d . . .
C34 C -0.0603(4) 0.74067(17) -0.1202(2) 0.0187(9) Uani 1 1 d . . .
C35 C -0.1215(4) 0.78640(19) -0.1022(2) 0.0207(10) Uani 1 1 d . . .
C36 C -0.1021(4) 0.84261(18) -0.1194(2) 0.0244(11) Uani 1 1 d . . .
C37 C -0.0187(4) 0.85301(19) -0.1507(2) 0.0278(11) Uani 1 1 d . . .
H37 H -0.0048 0.8905 -0.1609 0.033 Uiso 1 1 calc R . .
C38 C 0.0453(4) 0.80968(18) -0.1674(2) 0.0211(10) Uani 1 1 d . . .
C39 C -0.2092(4) 0.7751(2) -0.0661(2) 0.0264(11) Uani 1 1 d . . .
H39A H -0.1901 0.7408 -0.0395 0.032 Uiso 1 1 calc R . .
H39B H -0.2112 0.8067 -0.0363 0.032 Uiso 1 1 calc R . .
C40 C -0.4182(4) 0.76107(19) -0.0935(2) 0.0246(11) Uani 1 1 d . . .
H40 H -0.4267 0.7584 -0.0506 0.029 Uiso 1 1 calc R . .
C41 C -0.4994(4) 0.75896(19) -0.1503(2) 0.0236(10) Uani 1 1 d . . .
H41 H -0.5746 0.7545 -0.1530 0.028 Uiso 1 1 calc R . .
C42 C -0.3467(4) 0.76975(17) -0.1779(2) 0.0193(10) Uani 1 1 d . . .
H42 H -0.2950 0.7743 -0.2029 0.023 Uiso 1 1 calc R . .
C43 C -0.0840(4) 0.67952(18) -0.1047(2) 0.0293(12) Uani 1 1 d . . .
H43A H -0.1188 0.6599 -0.1450 0.044 Uiso 1 1 calc R . .
H43B H -0.1326 0.6791 -0.0756 0.044 Uiso 1 1 calc R . .
H43C H -0.0155 0.6607 -0.0835 0.044 Uiso 1 1 calc R . .
C44 C 0.1353(4) 0.8239(2) -0.2006(2) 0.0338(12) Uani 1 1 d . . .
H44A H 0.1451 0.8646 -0.2007 0.051 Uiso 1 1 calc R . .
H44B H 0.1150 0.8100 -0.2454 0.051 Uiso 1 1 calc R . .
H44C H 0.2034 0.8061 -0.1770 0.051 Uiso 1 1 calc R . .
C45 C -0.1708(5) 0.8923(2) -0.1055(3) 0.0414(14) Uani 1 1 d . . .
H45A H -0.1558 0.8983 -0.0586 0.062 Uiso 1 1 calc R . .
H45B H -0.2483 0.8840 -0.1230 0.062 Uiso 1 1 calc R . .
H45C H -0.1520 0.9262 -0.1263 0.062 Uiso 1 1 calc R . .
C50 C 0.3205(6) 0.5731(3) 0.4274(3) 0.0541(17) Uani 1 1 d . . .
H50A H 0.3434 0.5481 0.4655 0.065 Uiso 1 1 calc R . .
H50B H 0.2523 0.5920 0.4300 0.065 Uiso 1 1 calc R . .
C51 C 0.4079(6) 0.6167(3) 0.4295(4) 0.069(2) Uani 1 1 d . . .
H51A H 0.3838 0.6430 0.3927 0.083 Uiso 1 1 calc R . .
H51B H 0.4200 0.6384 0.4703 0.083 Uiso 1 1 calc R . .
C52 C 0.4899(6) 0.5566(3) 0.3672(3) 0.065(2) Uani 1 1 d . . .
H52A H 0.5579 0.5374 0.3648 0.079 Uiso 1 1 calc R . .
H52B H 0.4673 0.5814 0.3289 0.079 Uiso 1 1 calc R . .
C53 C 0.4016(6) 0.5132(3) 0.3657(3) 0.0565(18) Uani 1 1 d . . .
H53A H 0.3895 0.4911 0.3252 0.068 Uiso 1 1 calc R . .
H53B H 0.4256 0.4873 0.4028 0.068 Uiso 1 1 calc R . .
C54 C 0.4986(7) 0.4920(3) 0.1880(4) 0.083(3) Uani 1 1 d . . .
H54A H 0.5733 0.4828 0.1852 0.099 Uiso 1 1 calc R . .
H54B H 0.4984 0.5313 0.2028 0.099 Uiso 1 1 calc R . .
C55 C 0.4227(6) 0.4864(3) 0.1229(3) 0.062(2) Uani 1 1 d . . .
H55A H 0.3488 0.4981 0.1249 0.075 Uiso 1 1 calc R . .
H55B H 0.4464 0.5113 0.0919 0.075 Uiso 1 1 calc R . .
C56 C 0.3867(6) 0.3937(3) 0.1464(4) 0.065(2) Uani 1 1 d . . .
H56A H 0.3844 0.3544 0.1312 0.078 Uiso 1 1 calc R . .
H56B H 0.3127 0.4041 0.1495 0.078 Uiso 1 1 calc R . .
C57 C 0.4645(6) 0.3983(3) 0.2119(3) 0.065(2) Uani 1 1 d . . .
H57A H 0.4409 0.3734 0.2429 0.078 Uiso 1 1 calc R . .
H57B H 0.5379 0.3863 0.2094 0.078 Uiso 1 1 calc R . .

loop_
_atom_site_aniso_label
_atom_site_aniso_U_11
_atom_site_aniso_U_22
_atom_site_aniso_U_33
_atom_site_aniso_U_23
_atom_site_aniso_U_13
_atom_site_aniso_U_12
C49 0.033(3) 0.018(2) 0.036(3) 0.002(2) 0.012(2) -0.003(2)
O14 0.032(2) 0.0216(16) 0.0288(19) -0.0022(14) 0.0078(16) -0.0056(15)
C46 0.027(3) 0.025(2) 0.035(3) 0.001(2) 0.011(2) -0.005(2)
C47 0.027(3) 0.018(2) 0.032(3) -0.001(2) 0.003(2) -0.003(2)
O13 0.031(2) 0.0178(16) 0.0279(18) 0.0002(14) 0.0079(15) -0.0027(15)
C48 0.031(3) 0.024(3) 0.043(3) -0.001(2) 0.021(3) -0.005(2)
Co1 0.0098(3) 0.0153(3) 0.0143(3) -0.0002(2) 0.0034(2) -0.0012(2)
Co2 0.0095(3) 0.0142(3) 0.0139(3) -0.0002(2) 0.0029(2) -0.0001(2)
S1 0.0130(6) 0.0104(5) 0.0191(6) 0.0019(4) 0.0073(4) 0.0003(4)
S2 0.0126(5) 0.0108(5) 0.0168(5) -0.0005(4) 0.0044(4) -0.0003(4)
N1 0.0101(19) 0.0197(18) 0.0166(19) -0.0017(15) 0.0032(15) 0.0032(15)
N2 0.013(2) 0.0152(17) 0.0163(19) -0.0005(15) 0.0002(15) 0.0012(15)
N3 0.015(2) 0.0196(19) 0.0154(19) -0.0019(15) 0.0007(15) 0.0044(15)
N4 0.011(2) 0.0169(18) 0.0192(19) 0.0005(15) 0.0080(15) 0.0014(15)
O1 0.0143(17) 0.0233(16) 0.0239(17) -0.0002(14) -0.0007(13) 0.0062(14)
O2 0.0255(19) 0.0174(15) 0.0238(17) -0.0007(13) 0.0127(14) 0.0084(14)
O3 0.0163(18) 0.0143(15) 0.0258(17) -0.0005(12) 0.0092(14) -0.0007(12)
O4 0.0211(18) 0.0178(15) 0.0246(17) 0.0081(13) 0.0092(14) 0.0031(13)
O5 0.0188(18) 0.0254(16) 0.0248(17) 0.0031(14) 0.0073(14) -0.0079(14)
O6 0.0191(17) 0.0226(16) 0.0247(17) -0.0034(14) 0.0082(14) -0.0094(14)
O7 0.0184(18) 0.0209(16) 0.0246(17) -0.0052(13) 0.0062(14) 0.0059(14)
O8 0.0179(18) 0.0239(16) 0.0250(18) 0.0006(14) 0.0062(14) 0.0083(14)
O9 0.0156(17) 0.0106(14) 0.0182(16) 0.0008(12) 0.0038(13) -0.0007(12)
O10 0.0225(19) 0.0146(15) 0.0198(16) -0.0029(12) 0.0074(13) -0.0005(13)
O11 0.0185(18) 0.0247(16) 0.0254(18) -0.0028(14) 0.0072(14) -0.0112(14)
O12 0.0236(19) 0.0202(15) 0.0285(18) 0.0029(14) 0.0127(14) -0.0064(14)
O15 0.036(3) 0.081(3) 0.075(3) -0.025(3) -0.005(2) -0.009(3)
O16 0.048(3) 0.052(2) 0.047(2) -0.008(2) 0.009(2) -0.015(2)
O17 0.076(4) 0.053(3) 0.054(3) -0.013(2) 0.012(2) 0.011(2)
O18 0.127(5) 0.081(4) 0.057(3) -0.017(3) 0.044(3) -0.040(3)
C1 0.009(2) 0.018(2) 0.028(3) 0.0000(19) 0.0085(19) -0.0055(18)
C2 0.012(2) 0.0110(19) 0.021(2) 0.0011(17) 0.0083(18) -0.0006(17)
C3 0.019(3) 0.021(2) 0.019(2) -0.0003(19) 0.0020(19) 0.005(2)
C4 0.020(3) 0.016(2) 0.020(2) -0.0044(18) 0.0050(19) 0.0023(19)
C5 0.011(2) 0.011(2) 0.024(2) 0.0030(17) 0.0079(19) -0.0008(17)
C6 0.020(3) 0.018(2) 0.015(2) 0.0086(18) 0.0057(18) 0.0035(19)
C7 0.022(3) 0.016(2) 0.021(2) 0.0019(18) 0.013(2) 0.0009(19)
C8 0.015(2) 0.0098(19) 0.018(2) 0.0010(16) 0.0082(18) -0.0003(17)
C9 0.012(2) 0.020(2) 0.014(2) -0.0011(17) 0.0044(17) -0.0041(18)
C10 0.022(3) 0.017(2) 0.017(2) 0.0021(18) 0.0069(19) -0.0023(19)
C11 0.015(2) 0.017(2) 0.018(2) -0.0017(18) 0.0072(18) -0.0007(18)
C12 0.014(2) 0.020(2) 0.017(2) -0.0023(18) -0.0003(18) -0.0001(19)
C13 0.018(3) 0.018(2) 0.015(2) 0.0046(18) 0.0066(18) 0.0019(19)
C14 0.011(2) 0.016(2) 0.024(2) -0.0051(18) 0.0082(19) 0.0036(17)
C15 0.009(2) 0.014(2) 0.025(3) 0.0034(18) 0.0056(19) 0.0000(17)
C16 0.014(2) 0.0106(19) 0.024(2) 0.0010(17) 0.0078(19) -0.0008(17)
C17 0.020(3) 0.016(2) 0.018(2) 0.0018(18) 0.0120(19) 0.0004(19)
C18 0.017(2) 0.018(2) 0.017(2) 0.0025(18) 0.0071(19) 0.0022(18)
C19 0.012(2) 0.012(2) 0.021(2) 0.0027(17) 0.0053(18) 0.0013(17)
C20 0.022(3) 0.022(2) 0.019(2) -0.0040(19) 0.006(2) 0.000(2)
C21 0.017(3) 0.024(2) 0.020(2) 0.0009(19) -0.0004(19) 0.004(2)
C22 0.012(2) 0.013(2) 0.021(2) -0.0047(17) 0.0081(18) -0.0018(18)
C23 0.019(3) 0.019(2) 0.015(2) -0.0044(18) 0.0077(19) -0.0012(19)
C24 0.020(3) 0.017(2) 0.021(2) 0.0023(18) 0.013(2) -0.0017(19)
C25 0.013(2) 0.014(2) 0.020(2) -0.0029(17) 0.0068(18) 0.0006(18)
C26 0.018(3) 0.019(2) 0.017(2) -0.0020(18) 0.0049(19) 0.0008(19)
C27 0.015(2) 0.017(2) 0.017(2) -0.0015(18) 0.0073(18) -0.0040(18)
C28 0.008(2) 0.014(2) 0.030(3) -0.0024(19) 0.0082(19) 0.0021(17)
C29 0.015(2) 0.019(2) 0.023(2) -0.0042(19) 0.0074(19) 0.0036(18)
C30 0.023(3) 0.017(2) 0.021(2) -0.0054(18) 0.010(2) 0.0008(19)
C31 0.015(2) 0.018(2) 0.018(2) -0.0035(19) 0.0017(18) 0.0014(19)
C32 0.019(3) 0.025(2) 0.018(2) -0.0047(19) -0.0028(19) -0.001(2)
C33 0.017(2) 0.016(2) 0.015(2) -0.0060(17) -0.0041(18) 0.0013(18)
C34 0.014(2) 0.020(2) 0.018(2) -0.0013(18) -0.0047(18) -0.0021(19)
C35 0.014(2) 0.030(2) 0.014(2) -0.0031(19) -0.0046(17) 0.003(2)
C36 0.020(3) 0.019(2) 0.028(3) -0.010(2) -0.005(2) 0.002(2)
C37 0.032(3) 0.014(2) 0.033(3) 0.002(2) 0.002(2) -0.004(2)
C38 0.014(2) 0.023(2) 0.022(2) 0.0024(19) -0.0021(19) -0.0018(19)
C39 0.020(3) 0.039(3) 0.016(2) -0.003(2) -0.0033(19) 0.003(2)
C40 0.021(3) 0.035(3) 0.020(3) 0.006(2) 0.010(2) -0.001(2)
C41 0.016(3) 0.033(3) 0.024(3) 0.000(2) 0.009(2) -0.002(2)
C42 0.015(2) 0.024(2) 0.020(2) -0.0026(19) 0.0074(19) -0.0012(19)
C43 0.030(3) 0.021(2) 0.038(3) 0.002(2) 0.011(2) -0.003(2)
C44 0.035(3) 0.035(3) 0.032(3) 0.002(2) 0.010(2) -0.011(2)
C45 0.035(3) 0.034(3) 0.049(4) -0.018(3) -0.002(3) 0.009(3)
C50 0.055(5) 0.055(4) 0.051(4) -0.012(3) 0.011(3) -0.009(3)
C51 0.052(5) 0.052(4) 0.094(6) -0.014(4) 0.002(4) -0.014(4)
C52 0.051(5) 0.089(5) 0.056(4) -0.017(4) 0.013(4) -0.019(4)
C53 0.058(5) 0.056(4) 0.057(4) -0.015(3) 0.018(4) -0.013(4)
C54 0.114(7) 0.065(5) 0.075(6) -0.015(4) 0.036(5) -0.047(5)
C55 0.084(6) 0.046(4) 0.063(5) 0.000(3) 0.031(4) 0.007(4)
C56 0.061(5) 0.040(4) 0.096(6) -0.011(4) 0.019(4) -0.011(3)
C57 0.079(6) 0.058(4) 0.067(5) 0.012(4) 0.034(4) -0.007(4)

loop_
_atom_type_symbol
_atom_type_description
_atom_type_scat_dispersion_real
_atom_type_scat_dispersion_imag
_atom_type_scat_source
C C 0.0033 0.0016 'International Tables Vol C Tables 4.2.6.8 and 6.1.1.4'
H H 0.0000 0.0000 'International Tables Vol C Tables 4.2.6.8 and 6.1.1.4'
N N 0.0061 0.0033 'International Tables Vol C Tables 4.2.6.8 and 6.1.1.4'
O O 0.0106 0.0060 'International Tables Vol C Tables 4.2.6.8 and 6.1.1.4'
S S 0.1246 0.1234 'International Tables Vol C Tables 4.2.6.8 and 6.1.1.4'
Co Co 0.3494 0.9721 'International Tables Vol C Tables 4.2.6.8 and 6.1.1.4'

loop_
_geom_angle_atom_site_label_1
_geom_angle_atom_site_label_2
_geom_angle_atom_site_label_3
_geom_angle
_geom_angle_site_symmetry_1
_geom_angle_site_symmetry_3
O14 C49 C48 110.4(4) . .
O14 C49 H49A 109.6 . .
C48 C49 H49A 109.6 . .
O14 C49 H49B 109.6 . .
C48 C49 H49B 109.6 . .
H49A C49 H49B 108.1 . .
C46 O14 C49 109.7(3) . .
O14 C46 C47 110.0(4) . .
O14 C46 H46A 109.7 . .
C47 C46 H46A 109.7 . .
O14 C46 H46B 109.7 . .
C47 C46 H46B 109.7 . .
H46A C46 H46B 108.2 . .
O13 C47 C46 110.2(4) . .
O13 C47 H47A 109.6 . .
C46 C47 H47A 109.6 . .
O13 C47 H47B 109.6 . .
C46 C47 H47B 109.6 . .
H47A C47 H47B 108.1 . .
C47 O13 C48 109.5(3) . .
O13 C48 C49 110.8(4) . .
O13 C48 H48A 109.5 . .
C49 C48 H48A 109.5 . .
O13 C48 H48B 109.5 . .
C49 C48 H48B 109.5 . .
H48A C48 H48B 108.1 . .
O6 Co1 N1 115.65(13) 1_655 .
O6 Co1 O8 90.74(12) 1_655 .
N1 Co1 O8 95.98(13) . .
O6 Co1 O12 148.68(12) 1_655 1_455
N1 Co1 O12 95.53(13) . 1_455
O8 Co1 O12 88.77(12) . 1_455
O6 Co1 O2 87.50(12) 1_655 .
N1 Co1 O2 93.15(13) . .
O8 Co1 O2 170.55(12) . .
O12 Co1 O2 87.92(12) 1_455 .
O6 Co1 Co2 84.00(8) 1_655 .
N1 Co1 Co2 160.23(10) . .
O8 Co1 Co2 85.37(8) . .
O12 Co1 Co2 64.74(9) 1_455 .
O2 Co1 Co2 85.21(8) . .
O11 Co2 O1 94.94(13) 1_455 .
O11 Co2 N4 98.42(12) 1_455 4_676
O1 Co2 N4 105.82(12) . 4_676
O11 Co2 O7 91.00(12) 1_455 .
O1 Co2 O7 152.13(12) . .
N4 Co2 O7 100.18(13) 4_676 .
O11 Co2 O5 172.68(12) 1_455 1_655
O1 Co2 O5 86.08(12) . 1_655
N4 Co2 O5 88.25(12) 4_676 1_655
O7 Co2 O5 84.82(12) . 1_655
O11 Co2 Co1 95.60(9) 1_455 .
O1 Co2 Co1 76.26(8) . .
N4 Co2 Co1 165.56(9) 4_676 .
O7 Co2 Co1 76.07(8) . .
O5 Co2 Co1 77.58(8) 1_655 .
O4 S1 O3 119.62(17) . .
O4 S1 C5 108.76(18) . .
O3 S1 C5 107.18(19) . .
O4 S1 C8 108.04(19) . .
O3 S1 C8 109.36(17) . .
C5 S1 C8 102.55(18) . .
O10 S2 O9 118.80(16) . .
O10 S2 C19 108.51(19) . .
O9 S2 C19 108.22(17) . .
O10 S2 C22 108.61(17) . .
O9 S2 C22 108.70(19) . .
C19 S2 C22 102.82(18) . .
C31 N1 C29 105.2(4) . .
C31 N1 Co1 124.5(3) . .
C29 N1 Co1 128.5(3) . .
C31 N2 C30 107.0(4) . .
C31 N2 C32 127.5(3) . .
C30 N2 C32 125.5(4) . .
C42 N3 C40 106.9(4) . .
C42 N3 C39 127.2(4) . .
C40 N3 C39 125.8(4) . .
C42 N4 C41 105.3(4) . .
C42 N4 Co2 123.1(3) . 4_475
C41 N4 Co2 130.7(3) . 4_475
C1 O1 Co2 132.5(3) . .
C1 O2 Co1 119.5(3) . .
C14 O5 Co2 128.5(3) . 1_455
C14 O6 Co1 123.7(3) . 1_455
C15 O7 Co2 131.2(3) . .
C15 O8 Co1 120.7(3) . .
C28 O11 Co2 108.0(3) . 1_655
C28 O12 Co1 146.7(3) . 1_655
C52 O15 C51 108.8(5) . .
C50 O16 C53 108.4(5) . .
C55 O17 C56 109.1(5) . .
C57 O18 C54 109.2(5) . .
O2 C1 O1 126.4(4) . .
O2 C1 C2 116.9(4) . .
O1 C1 C2 116.6(4) . .
C7 C2 C3 119.7(4) . .
C7 C2 C1 119.7(4) . .
C3 C2 C1 120.5(4) . .
C2 C3 C4 120.5(4) . .
C2 C3 H3 119.8 . .
C4 C3 H3 119.8 . .
C5 C4 C3 118.8(4) . .
C5 C4 H4 120.6 . .
C3 C4 H4 120.6 . .
C6 C5 C4 121.7(4) . .
C6 C5 S1 118.8(3) . .
C4 C5 S1 119.4(3) . .
C5 C6 C7 118.5(4) . .
C5 C6 H6 120.8 . .
C7 C6 H6 120.8 . .
C2 C7 C6 120.7(4) . .
C2 C7 H7 119.7 . .
C6 C7 H7 119.7 . .
C13 C8 C9 121.9(4) . .
C13 C8 S1 119.2(3) . .
C9 C8 S1 118.9(3) . .
C10 C9 C8 118.4(4) . .
C10 C9 H9 120.8 . .
C8 C9 H9 120.8 . .
C9 C10 C11 120.9(4) . .
C9 C10 H10 119.5 . .
C11 C10 H10 119.5 . .
C10 C11 C12 119.4(4) . .
C10 C11 C14 120.0(4) . .
C12 C11 C14 120.6(4) . .
C13 C12 C11 120.1(4) . .
C13 C12 H12 119.9 . .
C11 C12 H12 119.9 . .
C8 C13 C12 119.2(4) . .
C8 C13 H13 120.4 . .
C12 C13 H13 120.4 . .
O5 C14 O6 125.9(4) . .
O5 C14 C11 117.0(4) . .
O6 C14 C11 117.1(4) . .
O8 C15 O7 126.6(4) . .
O8 C15 C16 116.6(4) . .
O7 C15 C16 116.8(4) . .
C17 C16 C21 119.8(4) . .
C17 C16 C15 121.0(4) . .
C21 C16 C15 119.2(4) . .
C16 C17 C18 120.8(4) . .
C16 C17 H17 119.6 . .
C18 C17 H17 119.6 . .
C19 C18 C17 118.9(4) . .
C19 C18 H18 120.5 . .
C17 C18 H18 120.5 . .
C18 C19 C20 120.9(4) . .
C18 C19 S2 119.7(3) . .
C20 C19 S2 119.3(3) . .
C21 C20 C19 119.4(4) . .
C21 C20 H20 120.3 . .
C19 C20 H20 120.3 . .
C20 C21 C16 120.1(4) . .
C20 C21 H21 120.0 . .
C16 C21 H21 120.0 . .
C27 C22 C23 121.7(4) . .
C27 C22 S2 119.9(3) . .
C23 C22 S2 118.3(3) . .
C24 C23 C22 119.0(4) . .
C24 C23 H23 120.5 . .
C22 C23 H23 120.5 . .
C23 C24 C25 120.8(4) . .
C23 C24 H24 119.6 . .
C25 C24 H24 119.6 . .
C24 C25 C26 119.2(4) . .
C24 C25 C28 120.5(4) . .
C26 C25 C28 120.3(4) . .
C27 C26 C25 121.2(4) . .
C27 C26 H26 119.4 . .
C25 C26 H26 119.4 . .
C26 C27 C22 118.1(4) . .
C26 C27 H27 120.9 . .
C22 C27 H27 120.9 . .
O11 C28 O12 124.3(4) . .
O11 C28 C25 118.4(4) . .
O12 C28 C25 117.3(4) . .
C30 C29 N1 109.1(4) . .
C30 C29 H29 125.4 . .
N1 C29 H29 125.4 . .
C29 C30 N2 106.8(4) . .
C29 C30 H30 126.6 . .
N2 C30 H30 126.6 . .
N1 C31 N2 111.9(4) . .
N1 C31 H31 124.1 . .
N2 C31 H31 124.1 . .
N2 C32 C33 112.7(3) . .
N2 C32 H32A 109.1 . .
C33 C32 H32A 109.1 . .
N2 C32 H32B 109.1 . .
C33 C32 H32B 109.1 . .
H32A C32 H32B 107.8 . .
C34 C33 C38 121.2(4) . .
C34 C33 C32 120.4(4) . .
C38 C33 C32 118.4(4) . .
C33 C34 C35 118.8(4) . .
C33 C34 C43 120.5(4) . .
C35 C34 C43 120.7(4) . .
C36 C35 C34 120.1(4) . .
C36 C35 C39 119.3(4) . .
C34 C35 C39 120.6(4) . .
C37 C36 C35 119.1(4) . .
C37 C36 C45 118.9(4) . .
C35 C36 C45 122.0(4) . .
C36 C37 C38 122.6(4) . .
C36 C37 H37 118.7 . .
C38 C37 H37 118.7 . .
C37 C38 C33 118.1(4) . .
C37 C38 C44 119.9(4) . .
C33 C38 C44 121.9(4) . .
N3 C39 C35 112.2(3) . .
N3 C39 H39A 109.2 . .
C35 C39 H39A 109.2 . .
N3 C39 H39B 109.2 . .
C35 C39 H39B 109.2 . .
H39A C39 H39B 107.9 . .
C41 C40 N3 106.2(4) . .
C41 C40 H40 126.9 . .
N3 C40 H40 126.9 . .
C40 C41 N4 109.8(4) . .
C40 C41 H41 125.1 . .
N4 C41 H41 125.1 . .
N4 C42 N3 111.8(4) . .
N4 C42 H42 124.1 . .
N3 C42 H42 124.1 . .
C34 C43 H43A 109.5 . .
C34 C43 H43B 109.5 . .
H43A C43 H43B 109.5 . .
C34 C43 H43C 109.5 . .
H43A C43 H43C 109.5 . .
H43B C43 H43C 109.5 . .
C38 C44 H44A 109.5 . .
C38 C44 H44B 109.5 . .
H44A C44 H44B 109.5 . .
C38 C44 H44C 109.5 . .
H44A C44 H44C 109.5 . .
H44B C44 H44C 109.5 . .
C36 C45 H45A 109.5 . .
C36 C45 H45B 109.5 . .
H45A C45 H45B 109.5 . .
C36 C45 H45C 109.5 . .
H45A C45 H45C 109.5 . .
H45B C45 H45C 109.5 . .
O16 C50 C51 111.7(5) . .
O16 C50 H50A 109.3 . .
C51 C50 H50A 109.3 . .
O16 C50 H50B 109.3 . .
C51 C50 H50B 109.3 . .
H50A C50 H50B 107.9 . .
O15 C51 C50 110.5(5) . .
O15 C51 H51A 109.6 . .
C50 C51 H51A 109.6 . .
O15 C51 H51B 109.6 . .
C50 C51 H51B 109.6 . .
H51A C51 H51B 108.1 . .
O15 C52 C53 111.1(5) . .
O15 C52 H52A 109.4 . .
C53 C52 H52A 109.4 . .
O15 C52 H52B 109.4 . .
C53 C52 H52B 109.4 . .
H52A C52 H52B 108.0 . .
O16 C53 C52 110.8(5) . .
O16 C53 H53A 109.5 . .
C52 C53 H53A 109.5 . .
O16 C53 H53B 109.5 . .
C52 C53 H53B 109.5 . .
H53A C53 H53B 108.1 . .
O18 C54 C55 111.8(6) . .
O18 C54 H54A 109.3 . .
C55 C54 H54A 109.3 . .
O18 C54 H54B 109.3 . .
C55 C54 H54B 109.3 . .
H54A C54 H54B 107.9 . .
O17 C55 C54 110.9(6) . .
O17 C55 H55A 109.5 . .
C54 C55 H55A 109.5 . .
O17 C55 H55B 109.5 . .
C54 C55 H55B 109.5 . .
H55A C55 H55B 108.1 . .
O17 C56 C57 110.7(5) . .
O17 C56 H56A 109.5 . .
C57 C56 H56A 109.5 . .
O17 C56 H56B 109.5 . .
C57 C56 H56B 109.5 . .
H56A C56 H56B 108.1 . .
O18 C57 C56 110.3(6) . .
O18 C57 H57A 109.6 . .
C56 C57 H57A 109.6 . .
O18 C57 H57B 109.6 . .
C56 C57 H57B 109.6 . .
H57A C57 H57B 108.1 . .

loop_
_geom_bond_atom_site_label_1
_geom_bond_atom_site_label_2
_geom_bond_distance
_geom_bond_site_symmetry_2
C49 O14 1.421(5) .
C49 C48 1.516(6) .
C49 H49A 0.9700 .
C49 H49B 0.9700 .
O14 C46 1.422(5) .
C46 C47 1.517(6) .
C46 H46A 0.9700 .
C46 H46B 0.9700 .
C47 O13 1.413(5) .
C47 H47A 0.9700 .
C47 H47B 0.9700 .
O13 C48 1.419(5) .
C48 H48A 0.9700 .
C48 H48B 0.9700 .
Co1 O6 2.024(3) 1_655
Co1 N1 2.029(3) .
Co1 O8 2.033(3) .
Co1 O12 2.046(3) 1_455
Co1 O2 2.062(3) .
Co1 Co2 2.8940(8) .
Co2 O11 2.024(3) 1_455
Co2 O1 2.030(3) .
Co2 N4 2.036(3) 4_676
Co2 O7 2.054(3) .
Co2 O5 2.100(3) 1_655
S1 O4 1.432(3) .
S1 O3 1.435(3) .
S1 C5 1.776(4) .
S1 C8 1.781(4) .
S2 O10 1.431(3) .
S2 O9 1.442(3) .
S2 C19 1.765(4) .
S2 C22 1.772(4) .
N1 C31 1.326(5) .
N1 C29 1.378(5) .
N2 C31 1.329(5) .
N2 C30 1.367(5) .
N2 C32 1.479(5) .
N3 C42 1.336(5) .
N3 C40 1.372(5) .
N3 C39 1.478(5) .
N4 C42 1.315(5) .
N4 C41 1.372(5) .
N4 Co2 2.036(3) 4_475
O1 C1 1.259(5) .
O2 C1 1.252(5) .
O5 C14 1.245(5) .
O5 Co2 2.100(3) 1_455
O6 C14 1.262(5) .
O6 Co1 2.024(3) 1_455
O7 C15 1.261(5) .
O8 C15 1.242(5) .
O11 C28 1.255(5) .
O11 Co2 2.023(3) 1_655
O12 C28 1.263(5) .
O12 Co1 2.046(3) 1_655
O15 C52 1.418(7) .
O15 C51 1.437(8) .
O16 C50 1.412(6) .
O16 C53 1.428(7) .
O17 C55 1.400(7) .
O17 C56 1.414(7) .
O18 C57 1.415(7) .
O18 C54 1.418(7) .
C1 C2 1.511(6) .
C2 C7 1.379(6) .
C2 C3 1.382(5) .
C3 C4 1.387(6) .
C3 H3 0.9300 .
C4 C5 1.383(6) .
C4 H4 0.9300 .
C5 C6 1.378(5) .
C6 C7 1.393(6) .
C6 H6 0.9300 .
C7 H7 0.9300 .
C8 C13 1.372(6) .
C8 C9 1.386(5) .
C9 C10 1.381(5) .
C9 H9 0.9300 .
C10 C11 1.388(6) .
C10 H10 0.9300 .
C11 C12 1.391(5) .
C11 C14 1.508(6) .
C12 C13 1.385(6) .
C12 H12 0.9300 .
C13 H13 0.9300 .
C15 C16 1.511(5) .
C16 C17 1.377(6) .
C16 C21 1.396(6) .
C17 C18 1.386(6) .
C17 H17 0.9300 .
C18 C19 1.386(5) .
C18 H18 0.9300 .
C19 C20 1.392(6) .
C20 C21 1.380(6) .
C20 H20 0.9300 .
C21 H21 0.9300 .
C22 C27 1.388(6) .
C22 C23 1.391(5) .
C23 C24 1.375(6) .
C23 H23 0.9300 .
C24 C25 1.389(6) .
C24 H24 0.9300 .
C25 C26 1.393(5) .
C25 C28 1.495(6) .
C26 C27 1.384(6) .
C26 H26 0.9300 .
C27 H27 0.9300 .
C29 C30 1.352(6) .
C29 H29 0.9300 .
C30 H30 0.9300 .
C31 H31 0.9300 .
C32 C33 1.515(6) .
C32 H32A 0.9700 .
C32 H32B 0.9700 .
C33 C34 1.398(6) .
C33 C38 1.405(6) .
C34 C35 1.418(6) .
C34 C43 1.513(6) .
C35 C36 1.400(6) .
C35 C39 1.500(6) .
C36 C37 1.381(6) .
C36 C45 1.514(6) .
C37 C38 1.388(6) .
C37 H37 0.9300 .
C38 C44 1.495(6) .
C39 H39A 0.9700 .
C39 H39B 0.9700 .
C40 C41 1.349(7) .
C40 H40 0.9300 .
C41 H41 0.9300 .
C42 H42 0.9300 .
C43 H43A 0.9600 .
C43 H43B 0.9600 .
C43 H43C 0.9600 .
C44 H44A 0.9600 .
C44 H44B 0.9600 .
C44 H44C 0.9600 .
C45 H45A 0.9600 .
C45 H45B 0.9600 .
C45 H45C 0.9600 .
C50 C51 1.483(8) .
C50 H50A 0.9700 .
C50 H50B 0.9700 .
C51 H51A 0.9700 .
C51 H51B 0.9700 .
C52 C53 1.490(8) .
C52 H52A 0.9700 .
C52 H52B 0.9700 .
C53 H53A 0.9700 .
C53 H53B 0.9700 .
C54 C55 1.450(9) .
C54 H54A 0.9700 .
C54 H54B 0.9700 .
C55 H55A 0.9700 .
C55 H55B 0.9700 .
C56 C57 1.465(9) .
C56 H56A 0.9700 .
C56 H56B 0.9700 .
C57 H57A 0.9700 .
C57 H57B 0.9700 .
